data_4023508
loop_
_publ_author_name
'Teresa Olszewska'
'Maria Gdaniec'
'Tadeusz Po\/lo\'nski'

_publ_section_title
;
 Enantiomeric Resolution of N,N'-Dimethyldithiodianthranilide
 through Diastereomeric Silver(I) Complex. Circular Dichroism
 Spectra, Racemization Barrier, and Molecular Self-Assembly
;
_journal_name_full 'Journal of Organic Chemistry'
_journal_page_first 4859
_journal_page_last 4864
_journal_paper_doi 10.1021/jo8004809
_journal_volume 73
_journal_year 2008
_chemical_formula_moiety 'C16 H14 N2 S2, 2(c6 H F5 O)'
_chemical_formula_sum 'C28 H16 F10 N2 O2 S2'
_chemical_formula_weight 666.55
_chemical_name_systematic
; 
5,11-dimethyldibenzo[b,f][1,5]diazocine-6,12(5H,11H)-dithione
bis-pentafluorophenol co-crystal
;
_space_group_IT_number 15
_symmetry_cell_setting monoclinic
_symmetry_space_group_name_Hall '-C 2yc'
_symmetry_space_group_name_H-M 'C 1 2/c 1'
_atom_sites_solution_hydrogens geom
_atom_sites_solution_primary direct
_atom_sites_solution_secondary difmap
_audit_creation_method SHELXL-97
_cell_angle_alpha 90.00
_cell_angle_beta 95.493(12)
_cell_angle_gamma 90.00
_cell_formula_units_Z 4
_cell_length_a 21.417(3)
_cell_length_b 7.5864(8)
_cell_length_c 17.247(2)
_cell_measurement_reflns_used 4537
_cell_measurement_temperature 293(2)
_cell_measurement_theta_max 25
_cell_measurement_theta_min 2
_cell_volume 2789.5(6)
_computing_cell_refinement
;
CrysAlis CCD
;
_computing_data_collection
;
CrysAlis CCD (Oxford Diffraction, 2007)
;
_computing_data_reduction
;
CrysAlis RED (Oxford Diffraction, 2007)
;
_computing_molecular_graphics
; Stereochemical Workstation (Siemens, 1989).
Mercury, Version 1.4
(Macrae et al., 2006)
;
_computing_publication_material SHELXL-97
_computing_structure_refinement 'SHELXL-97 (Sheldrick, 1997)'
_computing_structure_solution 'SHELXS-97 (Sheldrick, 1997)'
_diffrn_ambient_temperature 293(2)
_diffrn_measured_fraction_theta_full 0.992
_diffrn_measured_fraction_theta_max 0.992
_diffrn_measurement_device_type 'Kuma KM4CCD \k geometry'
_diffrn_measurement_method '\w scans'
_diffrn_radiation_monochromator graphite
_diffrn_radiation_source 'fine-focus sealed tube'
_diffrn_radiation_type MoK\a
_diffrn_radiation_wavelength 0.71073
_diffrn_reflns_av_R_equivalents 0.0168
_diffrn_reflns_av_sigmaI/netI 0.0240
_diffrn_reflns_limit_h_max 25
_diffrn_reflns_limit_h_min -21
_diffrn_reflns_limit_k_max 9
_diffrn_reflns_limit_k_min -9
_diffrn_reflns_limit_l_max 20
_diffrn_reflns_limit_l_min -20
_diffrn_reflns_number 5998
_diffrn_reflns_theta_full 25.03
_diffrn_reflns_theta_max 25.03
_diffrn_reflns_theta_min 4.18
_diffrn_standards_decay_% 0
_diffrn_standards_number 0
_exptl_absorpt_coefficient_mu 0.289
_exptl_absorpt_correction_type none
_exptl_crystal_colour 'pale yellow'
_exptl_crystal_density_diffrn 1.587
_exptl_crystal_density_method 'not measured'
_exptl_crystal_description block
_exptl_crystal_F_000 1344
_exptl_crystal_size_max 0.5
_exptl_crystal_size_mid 0.5
_exptl_crystal_size_min 0.5
_refine_diff_density_max 0.196
_refine_diff_density_min -0.224
_refine_diff_density_rms 0.038
_refine_ls_extinction_coef 0.0028(7)
_refine_ls_extinction_expression Fc^*^=kFc[1+0.001xFc^2^\l^3^/sin(2\q)]^-1/4^
_refine_ls_extinction_method SHELXL
_refine_ls_goodness_of_fit_ref 1.073
_refine_ls_hydrogen_treatment constr
_refine_ls_matrix_type full
_refine_ls_number_parameters 204
_refine_ls_number_reflns 2449
_refine_ls_number_restraints 0
_refine_ls_restrained_S_all 1.073
_refine_ls_R_factor_all 0.0649
_refine_ls_R_factor_gt 0.0442
_refine_ls_shift/su_max 0.001
_refine_ls_shift/su_mean 0.000
_refine_ls_structure_factor_coef Fsqd
_refine_ls_weighting_details 'calc w=1/[\s^2^(Fo^2^)+(0.0853P)^2^] where P=(Fo^2^+2Fc^2^)/3'
_refine_ls_weighting_scheme calc
_refine_ls_wR_factor_gt 0.1286
_refine_ls_wR_factor_ref 0.1413
_reflns_number_gt 1685
_reflns_number_total 2449
_reflns_threshold_expression I>2\s(I)
_cod_data_source_file jo8004809-File005.cif
_cod_data_source_block (+-)-2b-C6F5OH
_cod_original_sg_symbol_H-M 'C 2/c'
_cod_database_code 4023508

loop_
_symmetry_equiv_pos_as_xyz
'x, y, z'
'-x, y, -z+1/2'
'x+1/2, y+1/2, z'
'-x+1/2, y+1/2, -z+1/2'
'-x, -y, -z'
'x, -y, z-1/2'
'-x+1/2, -y+1/2, -z'
'x+1/2, -y+1/2, z-1/2'

loop_
_atom_site_label
_atom_site_type_symbol
_atom_site_fract_x
_atom_site_fract_y
_atom_site_fract_z
_atom_site_U_iso_or_equiv
_atom_site_adp_type
_atom_site_occupancy
_atom_site_symmetry_multiplicity
_atom_site_calc_flag
_atom_site_refinement_flags
_atom_site_disorder_assembly
_atom_site_disorder_group
S1 S 0.48910(4) 0.61120(10) 0.08933(4) 0.0791(3) Uani 1 1 d . . .
N1 N 0.56644(8) 0.7629(2) 0.29593(10) 0.0514(5) Uani 1 1 d . . .
C1 C 0.57036(9) 0.8997(3) 0.23839(12) 0.0431(5) Uani 1 1 d . . .
C2 C 0.52862(10) 0.9004(3) 0.17232(11) 0.0423(5) Uani 1 1 d . . .
C3 C 0.53231(12) 1.0339(3) 0.11785(13) 0.0596(6) Uani 1 1 d . . .
H3A H 0.5044 1.0358 0.0731 0.071 Uiso 1 1 calc R . .
C4 C 0.57735(14) 1.1636(3) 0.13009(17) 0.0717(8) Uani 1 1 d . . .
H4A H 0.5793 1.2541 0.0940 0.086 Uiso 1 1 calc R . .
C5 C 0.61922(14) 1.1591(3) 0.19554(18) 0.0730(8) Uani 1 1 d . . .
H5A H 0.6500 1.2457 0.2031 0.088 Uiso 1 1 calc R . .
C6 C 0.61611(11) 1.0284(3) 0.24969(14) 0.0609(7) Uani 1 1 d . . .
H6A H 0.6446 1.0261 0.2939 0.073 Uiso 1 1 calc R . .
C7 C 0.48044(10) 0.7593(3) 0.15865(12) 0.0491(6) Uani 1 1 d . . .
C8 C 0.61713(14) 0.6325(4) 0.30243(19) 0.0860(10) Uani 1 1 d G . .
H83 H 0.6405 0.6426 0.3526 0.129 Uiso 1 1 calc R . .
H82 H 0.6445 0.6533 0.2624 0.129 Uiso 1 1 calc R . .
H81 H 0.5996 0.5162 0.2965 0.129 Uiso 1 1 calc R . .
O1A O 0.39468(11) 0.2527(3) 0.07612(12) 0.0963(7) Uani 1 1 d . . .
H1A H 0.3990 0.3638 0.0733 0.144 Uiso 1 1 d R . .
F2A F 0.35702(9) 0.5264(2) -0.02615(12) 0.1002(6) Uani 1 1 d . . .
F3A F 0.27853(10) 0.4561(3) -0.15392(12) 0.1131(7) Uani 1 1 d . . .
F4A F 0.23441(10) 0.1266(3) -0.18169(12) 0.1176(7) Uani 1 1 d . . .
F5A F 0.26779(8) -0.1363(2) -0.07994(12) 0.1001(6) Uani 1 1 d . . .
F6A F 0.34870(11) -0.0699(2) 0.04623(11) 0.1117(7) Uani 1 1 d . . .
C1A C 0.35542(12) 0.2278(4) 0.01089(15) 0.0647(7) Uani 1 1 d . . .
C2A C 0.33685(12) 0.3593(3) -0.03973(16) 0.0625(7) Uani 1 1 d . . .
C3A C 0.29616(13) 0.3250(4) -0.10426(17) 0.0695(7) Uani 1 1 d . . .
C4A C 0.27364(12) 0.1581(4) -0.11789(17) 0.0699(7) Uani 1 1 d . . .
C5A C 0.29049(12) 0.0265(3) -0.06721(17) 0.0648(7) Uani 1 1 d . . .
C6A C 0.33141(13) 0.0605(4) -0.00328(15) 0.0660(7) Uani 1 1 d . . .

loop_
_atom_site_aniso_label
_atom_site_aniso_U_11
_atom_site_aniso_U_22
_atom_site_aniso_U_33
_atom_site_aniso_U_23
_atom_site_aniso_U_13
_atom_site_aniso_U_12
S1 0.0845(6) 0.0838(6) 0.0702(5) -0.0370(4) 0.0139(4) -0.0146(4)
N1 0.0504(11) 0.0582(12) 0.0451(10) 0.0067(9) 0.0010(8) 0.0123(9)
C1 0.0439(11) 0.0475(12) 0.0386(11) -0.0037(9) 0.0069(9) 0.0010(9)
C2 0.0474(12) 0.0450(12) 0.0352(11) -0.0029(9) 0.0072(9) 0.0005(9)
C3 0.0672(16) 0.0680(16) 0.0444(13) 0.0068(11) 0.0100(11) 0.0033(13)
C4 0.092(2) 0.0558(16) 0.0724(19) 0.0093(13) 0.0362(16) -0.0017(14)
C5 0.0775(19) 0.0627(17) 0.083(2) -0.0157(15) 0.0308(16) -0.0239(14)
C6 0.0528(14) 0.0738(17) 0.0567(15) -0.0153(13) 0.0083(11) -0.0125(12)
C7 0.0533(13) 0.0571(14) 0.0355(11) -0.0033(9) -0.0030(10) -0.0030(11)
C8 0.078(2) 0.091(2) 0.091(2) 0.0198(16) 0.0154(16) 0.0396(16)
O1A 0.1234(17) 0.0908(15) 0.0675(13) -0.0047(11) -0.0277(12) -0.0179(13)
F2A 0.1067(13) 0.0649(11) 0.1288(15) -0.0071(10) 0.0109(11) -0.0149(9)
F3A 0.1105(15) 0.0978(14) 0.1256(16) 0.0327(12) -0.0167(12) 0.0058(11)
F4A 0.0970(14) 0.1355(17) 0.1103(15) -0.0072(12) -0.0421(12) -0.0199(12)
F5A 0.0963(13) 0.0759(11) 0.1276(15) -0.0193(10) 0.0079(11) -0.0294(9)
F6A 0.1515(18) 0.0841(12) 0.0951(13) 0.0248(10) -0.0113(12) -0.0092(12)
C1A 0.0648(16) 0.0730(18) 0.0563(15) -0.0074(13) 0.0055(12) -0.0028(14)
C2A 0.0589(15) 0.0513(14) 0.0796(18) -0.0075(13) 0.0186(13) -0.0069(12)
C3A 0.0564(16) 0.0712(18) 0.0811(19) 0.0126(15) 0.0074(14) 0.0046(13)
C4A 0.0482(14) 0.089(2) 0.0711(17) -0.0095(15) -0.0038(13) -0.0078(13)
C5A 0.0577(15) 0.0624(16) 0.0756(17) -0.0120(14) 0.0133(13) -0.0094(13)
C6A 0.0688(17) 0.0685(17) 0.0613(16) 0.0009(13) 0.0100(13) -0.0005(14)

loop_
_atom_type_symbol
_atom_type_description
_atom_type_scat_dispersion_real
_atom_type_scat_dispersion_imag
_atom_type_scat_source
C C 0.0033 0.0016 'International Tables Vol C Tables 4.2.6.8 and 6.1.1.4'
H H 0.0000 0.0000 'International Tables Vol C Tables 4.2.6.8 and 6.1.1.4'
N N 0.0061 0.0033 'International Tables Vol C Tables 4.2.6.8 and 6.1.1.4'
O O 0.0106 0.0060 'International Tables Vol C Tables 4.2.6.8 and 6.1.1.4'
F F 0.0171 0.0103 'International Tables Vol C Tables 4.2.6.8 and 6.1.1.4'
S S 0.1246 0.1234 'International Tables Vol C Tables 4.2.6.8 and 6.1.1.4'

loop_
_geom_angle_atom_site_label_1
_geom_angle_atom_site_label_2
_geom_angle_atom_site_label_3
_geom_angle
_geom_angle_site_symmetry_1
_geom_angle_site_symmetry_3
_geom_angle_publ_flag
C7 N1 C1 121.04(18) 2_655 . ?
C7 N1 C8 122.4(2) 2_655 . ?
C1 N1 C8 116.52(19) . . ?
C2 C1 C6 120.5(2) . . ?
C2 C1 N1 119.65(18) . . ?
C6 C1 N1 119.83(19) . . ?
C1 C2 C3 119.2(2) . . ?
C1 C2 C7 120.82(18) . . ?
C3 C2 C7 120.01(19) . . ?
C4 C3 C2 120.1(2) . . ?
C4 C3 H3A 120.0 . . ?
C2 C3 H3A 120.0 . . ?
C5 C4 C3 120.0(2) . . ?
C5 C4 H4A 120.0 . . ?
C3 C4 H4A 120.0 . . ?
C6 C5 C4 120.5(2) . . ?
C6 C5 H5A 119.7 . . ?
C4 C5 H5A 119.7 . . ?
C5 C6 C1 119.7(2) . . ?
C5 C6 H6A 120.1 . . ?
C1 C6 H6A 120.1 . . ?
N1 C7 C2 116.25(18) 2_655 . ?
N1 C7 S1 125.35(17) 2_655 . ?
C2 C7 S1 118.40(16) . . ?
N1 C8 H83 109.5 . . ?
N1 C8 H82 109.5 . . ?
H83 C8 H82 109.5 . . ?
N1 C8 H81 109.5 . . ?
H83 C8 H81 109.5 . . ?
H82 C8 H81 109.5 . . ?
C1A O1A H1A 98.8 . . ?
O1A C1A C2A 123.5(3) . . ?
O1A C1A C6A 117.8(2) . . ?
C2A C1A C6A 118.6(2) . . ?
F2A C2A C1A 120.5(3) . . ?
F2A C2A C3A 119.1(2) . . ?
C1A C2A C3A 120.4(2) . . ?
F3A C3A C4A 120.2(3) . . ?
F3A C3A C2A 119.7(3) . . ?
C4A C3A C2A 120.1(3) . . ?
F4A C4A C5A 120.4(3) . . ?
F4A C4A C3A 119.3(3) . . ?
C5A C4A C3A 120.3(3) . . ?
F5A C5A C4A 120.3(3) . . ?
F5A C5A C6A 120.1(3) . . ?
C4A C5A C6A 119.5(2) . . ?
F6A C6A C5A 119.6(2) . . ?
F6A C6A C1A 119.4(2) . . ?
C5A C6A C1A 121.0(3) . . ?

loop_
_geom_bond_atom_site_label_1
_geom_bond_atom_site_label_2
_geom_bond_distance
_geom_bond_site_symmetry_2
_geom_bond_publ_flag
S1 C7 1.664(2) . ?
N1 C7 1.332(3) 2_655 ?
N1 C1 1.444(3) . ?
N1 C8 1.465(3) . ?
C1 C2 1.379(3) . ?
C1 C6 1.384(3) . ?
C2 C3 1.389(3) . ?
C2 C7 1.490(3) . ?
C3 C4 1.380(4) . ?
C3 H3A 0.9300 . ?
C4 C5 1.373(4) . ?
C4 H4A 0.9300 . ?
C5 C6 1.368(4) . ?
C5 H5A 0.9300 . ?
C6 H6A 0.9300 . ?
C7 N1 1.332(3) 2_655 ?
C8 H83 0.9600 . ?
C8 H82 0.9600 . ?
C8 H81 0.9600 . ?
O1A C1A 1.352(3) . ?
O1A H1A 0.85 . ?
F2A C2A 1.353(3) . ?
F3A C3A 1.343(3) . ?
F4A C4A 1.341(3) . ?
F5A C5A 1.337(3) . ?
F6A C6A 1.336(3) . ?
C1A C2A 1.360(4) . ?
C1A C6A 1.382(4) . ?
C2A C3A 1.371(4) . ?
C3A C4A 1.367(4) . ?
C4A C5A 1.353(4) . ?
C5A C6A 1.366(4) . ?
